data_4028275
loop_
_publ_author_name
'Ana L. Silva'
'Rub\'en A. Toscano'
'Luis A. Maldonado'

_publ_section_title
;
 An Enantioselective Approach to Furanoeremophilanes: (+)-9-Oxoeuryopsin
;
_journal_name_full 'Journal of Organic Chemistry'
_journal_page_first 5282
_journal_page_last 5292
_journal_paper_doi 10.1021/jo400399q
_journal_volume 78
_journal_year 2013
_chemical_absolute_configuration syn
_chemical_formula_moiety 'C14 H20 O3'
_chemical_formula_sum 'C14 H20 O3'
_chemical_formula_weight 236.30
_chemical_name_systematic
; 
 ? 
;
_space_group_IT_number 4
_symmetry_cell_setting monoclinic
_symmetry_space_group_name_Hall 'P 2yb'
_symmetry_space_group_name_H-M 'P 1 21 1'
_atom_sites_solution_hydrogens geom
_atom_sites_solution_primary direct
_atom_sites_solution_secondary difmap
_audit_creation_method SHELXL-97
_cell_angle_alpha 90.00
_cell_angle_beta 94.817(3)
_cell_angle_gamma 90.00
_cell_formula_units_Z 8
_cell_length_a 9.852(2)
_cell_length_b 22.690(5)
_cell_length_c 11.490(2)
_cell_measurement_reflns_used 4208
_cell_measurement_temperature 100(2)
_cell_measurement_theta_max 26.38
_cell_measurement_theta_min 2.26
_cell_volume 2559.4(9)
_computing_cell_refinement 'SMART V 5.625 (Bruker, 1999)'
_computing_data_collection 'SMART V 5.625 (Bruker, 1999)'
_computing_data_reduction 'SAINT V 7.34A (Bruker, 2006)'
_computing_molecular_graphics 'SHELXTL V 6.12 (Sheldrick, 2000)'
_computing_publication_material 'SHELXTL V 6.12 (Sheldrick, 2000)'
_computing_structure_refinement 'SHELXTL V 6.12 (Sheldrick, 2000)'
_computing_structure_solution 'SHELXTL V 6.12 (Sheldrick, 2000)'
_diffrn_ambient_temperature 100(2)
_diffrn_detector_area_resol_mean 0.661
_diffrn_measured_fraction_theta_full 0.994
_diffrn_measured_fraction_theta_max 0.994
_diffrn_measurement_device_type 'Bruker Smart Apex CCD diffractometer'
_diffrn_measurement_method \w-scans
_diffrn_radiation_monochromator graphite
_diffrn_radiation_source 'fine-focus sealed tube'
_diffrn_radiation_type MoK\a
_diffrn_radiation_wavelength 0.71073
_diffrn_reflns_av_R_equivalents 0.0680
_diffrn_reflns_av_sigmaI/netI 0.0800
_diffrn_reflns_limit_h_max 12
_diffrn_reflns_limit_h_min -12
_diffrn_reflns_limit_k_max 29
_diffrn_reflns_limit_k_min -29
_diffrn_reflns_limit_l_max 15
_diffrn_reflns_limit_l_min -15
_diffrn_reflns_number 19588
_diffrn_reflns_theta_full 27.94
_diffrn_reflns_theta_max 27.94
_diffrn_reflns_theta_min 1.78
_diffrn_standards_decay_% 0
_exptl_absorpt_coefficient_mu 0.085
_exptl_absorpt_correction_T_max 0.98023
_exptl_absorpt_correction_T_min 0.97463
_exptl_absorpt_correction_type multi-scan
_exptl_absorpt_process_details '(Sheldrick, 2007)'
_exptl_crystal_colour colorless
_exptl_crystal_density_diffrn 1.227
_exptl_crystal_description block
_exptl_crystal_F_000 1024
_exptl_crystal_size_max 0.284
_exptl_crystal_size_mid 0.276
_exptl_crystal_size_min 0.274
_refine_diff_density_max 0.346
_refine_diff_density_min -0.174
_refine_diff_density_rms 0.050
_refine_ls_extinction_method none
_refine_ls_goodness_of_fit_ref 1.046
_refine_ls_hydrogen_treatment mixed
_refine_ls_matrix_type full
_refine_ls_number_parameters 702
_refine_ls_number_reflns 6249
_refine_ls_number_restraints 249
_refine_ls_restrained_S_all 1.031
_refine_ls_R_factor_all 0.1215
_refine_ls_R_factor_gt 0.0714
_refine_ls_shift/su_max 0.000
_refine_ls_shift/su_mean 0.000
_refine_ls_structure_factor_coef Fsqd
_refine_ls_weighting_details 'calc w=1/[\s^2^(Fo^2^)+(0.0769P)^2^+0.0758P] where P=(Fo^2^+2Fc^2^)/3'
_refine_ls_weighting_scheme calc
_refine_ls_wR_factor_gt 0.1413
_refine_ls_wR_factor_ref 0.1623
_reflns_number_gt 3938
_reflns_number_total 6249
_reflns_threshold_expression >2sigma(I)
_cod_data_source_file jo400399q_si_004.cif
_cod_data_source_block 210MGL08
_cod_original_cell_volume 2559.3(9)
_cod_original_sg_symbol_H-M 'P 21'
_cod_database_code 4028275

loop_
_symmetry_equiv_pos_as_xyz
'x, y, z'
'-x, y+1/2, -z'

loop_
_atom_site_label
_atom_site_type_symbol
_atom_site_fract_x
_atom_site_fract_y
_atom_site_fract_z
_atom_site_U_iso_or_equiv
_atom_site_adp_type
_atom_site_occupancy
_atom_site_symmetry_multiplicity
_atom_site_calc_flag
_atom_site_refinement_flags
_atom_site_disorder_assembly
_atom_site_disorder_group
O1A O 0.3942(3) 0.12935(14) 0.1610(3) 0.0394(8) Uani 1 1 d . . .
O2A O 0.2195(3) 0.24034(15) 0.2094(3) 0.0390(8) Uani 1 1 d . . .
H2A H 0.241(6) 0.275(3) 0.235(5) 0.058 Uiso 1 1 d . . .
C1A C 0.3486(4) 0.13717(18) 0.2545(4) 0.0318(10) Uani 1 1 d . . .
C2A C 0.1966(5) 0.1403(2) 0.2659(4) 0.0348(10) Uani 1 1 d . . .
C3A C 0.1593(5) 0.0982(2) 0.3652(4) 0.0363(11) Uani 1 1 d . . .
H3A H 0.0635 0.1070 0.3825 0.044 Uiso 1 1 calc R . .
C4A C 0.2511(5) 0.1072(2) 0.4771(4) 0.0383(11) Uani 1 1 d . . .
H4A H 0.2360 0.1471 0.5079 0.046 Uiso 1 1 calc R . .
H4B H 0.2261 0.0783 0.5363 0.046 Uiso 1 1 calc R . .
C5A C 0.3991(5) 0.1000(2) 0.4581(4) 0.0409(11) Uani 1 1 d . . .
H5A H 0.4160 0.0590 0.4333 0.049 Uiso 1 1 calc R . .
H5B H 0.4549 0.1072 0.5325 0.049 Uiso 1 1 calc R . .
C6A C 0.4425(5) 0.1433(2) 0.3640(4) 0.0364(11) Uani 1 1 d . . .
H6A H 0.4391 0.1842 0.3935 0.044 Uiso 1 1 calc R . .
H6B H 0.5372 0.1347 0.3466 0.044 Uiso 1 1 calc R . .
C7A C 0.1626(5) 0.2059(2) 0.2967(4) 0.0342(10) Uani 1 1 d . . .
H7A H 0.2099 0.2159 0.3746 0.041 Uiso 1 1 calc R . .
O8A O -0.2001(4) 0.2420(2) 0.2369(4) 0.0781(14) Uani 1 1 d . . .
C9A C -0.0755(6) 0.2316(3) 0.2061(5) 0.0615(16) Uani 1 1 d . . .
H9A H -0.0514 0.2332 0.1279 0.074 Uiso 1 1 calc R . .
C10A C 0.0138(5) 0.2183(2) 0.2991(4) 0.0413(11) Uani 1 1 d . . .
C11A C -0.0671(5) 0.2237(2) 0.3964(4) 0.0473(13) Uani 1 1 d . . .
C12A C -0.1911(5) 0.2372(3) 0.3563(5) 0.0597(16) Uani 1 1 d . . .
H12A H -0.2649 0.2430 0.4033 0.072 Uiso 1 1 calc R . .
C13A C 0.1193(5) 0.1235(2) 0.1486(4) 0.0465(12) Uani 1 1 d . . .
H13A H 0.1298 0.1549 0.0915 0.070 Uiso 1 1 calc R . .
H13B H 0.0224 0.1182 0.1596 0.070 Uiso 1 1 calc R . .
H13C H 0.1564 0.0866 0.1202 0.070 Uiso 1 1 calc R . .
C14A C 0.1653(5) 0.0333(2) 0.3258(5) 0.0462(13) Uani 1 1 d . . .
H14A H 0.2511 0.0262 0.2906 0.069 Uiso 1 1 calc R . .
H14B H 0.0886 0.0250 0.2682 0.069 Uiso 1 1 calc R . .
H14C H 0.1601 0.0074 0.3935 0.069 Uiso 1 1 calc R . .
C15A C -0.0194(6) 0.2162(3) 0.5243(4) 0.0626(17) Uani 1 1 d . . .
H15A H -0.0930 0.2272 0.5723 0.094 Uiso 1 1 calc R . .
H15B H 0.0598 0.2416 0.5439 0.094 Uiso 1 1 calc R . .
H15C H 0.0061 0.1750 0.5394 0.094 Uiso 1 1 calc R . .
O1B O 0.4942(3) 0.28210(14) 0.3270(3) 0.0460(9) Uani 1 1 d . . .
O2B O 0.2254(3) 0.36150(15) 0.2340(3) 0.0410(8) Uani 1 1 d D . .
H2B H 0.229(6) 0.370(3) 0.168(5) 0.061 Uiso 1 1 d . . .
C1B C 0.4872(5) 0.3347(2) 0.3085(4) 0.0358(11) Uani 1 1 d . A .
C2B C 0.4066(5) 0.3758(2) 0.3833(4) 0.0374(11) Uani 1 1 d D . .
C3B C 0.5134(6) 0.4202(2) 0.4405(4) 0.0474(13) Uani 1 1 d . A .
H3B H 0.4617 0.4513 0.4797 0.057 Uiso 1 1 calc R . .
C4B C 0.5926(6) 0.4509(2) 0.3503(5) 0.0572(15) Uani 1 1 d . . .
H4C H 0.5291 0.4755 0.2997 0.069 Uiso 1 1 calc R A .
H4D H 0.6608 0.4774 0.3910 0.069 Uiso 1 1 calc R . .
C5B C 0.6645(6) 0.4086(3) 0.2749(5) 0.0590(15) Uani 1 1 d . A .
H5C H 0.7375 0.3880 0.3235 0.071 Uiso 1 1 calc R . .
H5D H 0.7076 0.4310 0.2139 0.071 Uiso 1 1 calc R . .
C6B C 0.5658(5) 0.3628(2) 0.2164(4) 0.0440(12) Uani 1 1 d . . .
H6C H 0.5023 0.3822 0.1569 0.053 Uiso 1 1 calc R A .
H6D H 0.6175 0.3324 0.1769 0.053 Uiso 1 1 calc R . .
C7B C 0.2942(9) 0.4062(4) 0.3019(8) 0.0382(17) Uani 0.676(5) 1 d PDU A 1
H7B H 0.3359 0.4352 0.2499 0.046 Uiso 0.676(5) 1 calc PR A 1
O8B O -0.0169(5) 0.4514(2) 0.4437(5) 0.0473(13) Uani 0.676(5) 1 d PDU A 1
C9B C 0.0596(10) 0.4117(4) 0.3941(12) 0.0412(17) Uani 0.676(5) 1 d PDU A 1
H9B H 0.0345 0.3715 0.3827 0.049 Uiso 0.676(5) 1 calc PR A 1
C10B C 0.1783(7) 0.4353(3) 0.3615(6) 0.0327(13) Uani 0.676(5) 1 d PDU A 1
C11B C 0.1738(7) 0.4959(3) 0.3959(6) 0.0330(12) Uani 0.676(5) 1 d PDU A 1
C12B C 0.0583(9) 0.5023(5) 0.4456(12) 0.0400(16) Uani 0.676(5) 1 d PDU A 1
H12B H 0.0305 0.5382 0.4789 0.048 Uiso 0.676(5) 1 calc PR A 1
C15B C 0.2731(10) 0.5439(4) 0.3761(9) 0.046(2) Uani 0.676(5) 1 d PDU A 1
H15D H 0.2321 0.5821 0.3915 0.070 Uiso 0.676(5) 1 calc PR A 1
H15E H 0.2968 0.5426 0.2950 0.070 Uiso 0.676(5) 1 calc PR A 1
H15F H 0.3556 0.5384 0.4289 0.070 Uiso 0.676(5) 1 calc PR A 1
C7E C 0.3040(18) 0.4079(7) 0.2938(17) 0.039(3) Uani 0.324(5) 1 d PDU A 2
H7E H 0.3603 0.4256 0.2342 0.047 Uiso 0.324(5) 1 calc PR A 2
O8E O 0.1931(11) 0.5476(4) 0.4291(9) 0.043(2) Uani 0.324(5) 1 d PDU A 2
C9E C 0.2808(17) 0.5169(6) 0.3701(16) 0.037(2) Uani 0.324(5) 1 d PDU A 2
H9E H 0.3607 0.5330 0.3416 0.045 Uiso 0.324(5) 1 calc PR A 2
C10E C 0.2418(13) 0.4602(5) 0.3560(12) 0.0365(19) Uani 0.324(5) 1 d PDU A 2
C11E C 0.1128(13) 0.4550(6) 0.4043(13) 0.0389(18) Uani 0.324(5) 1 d PDU A 2
C12E C 0.092(2) 0.5085(9) 0.447(3) 0.043(2) Uani 0.324(5) 1 d PDU A 2
H12E H 0.0145 0.5184 0.4871 0.051 Uiso 0.324(5) 1 calc PR A 2
C15E C 0.018(2) 0.4029(9) 0.404(3) 0.046(4) Uani 0.324(5) 1 d PDU A 2
H15G H -0.0667 0.4146 0.4363 0.069 Uiso 0.324(5) 1 calc PR A 2
H15H H 0.0614 0.3711 0.4507 0.069 Uiso 0.324(5) 1 calc PR A 2
H15I H -0.0026 0.3892 0.3231 0.069 Uiso 0.324(5) 1 calc PR A 2
C13B C 0.3398(5) 0.3411(2) 0.4739(4) 0.0477(13) Uani 1 1 d . A .
H13D H 0.2599 0.3205 0.4371 0.072 Uiso 1 1 calc R . .
H13E H 0.3114 0.3678 0.5343 0.072 Uiso 1 1 calc R . .
H13F H 0.4046 0.3122 0.5096 0.072 Uiso 1 1 calc R . .
C14B C 0.6092(6) 0.3910(2) 0.5348(5) 0.0562(15) Uani 1 1 d . . .
H14D H 0.6486 0.3554 0.5030 0.084 Uiso 1 1 calc R A .
H14E H 0.5581 0.3803 0.6014 0.084 Uiso 1 1 calc R . .
H14F H 0.6823 0.4185 0.5606 0.084 Uiso 1 1 calc R . .
O1C O 0.5320(4) 0.31705(14) 0.8749(4) 0.0558(10) Uani 1 1 d . . .
O2C O 0.2760(4) 0.25235(14) 0.9844(3) 0.0469(9) Uani 1 1 d . . .
H2C H 0.255(6) 0.239(3) 1.052(5) 0.070 Uiso 1 1 d . . .
C1C C 0.5167(5) 0.2657(2) 0.8998(4) 0.0391(11) Uani 1 1 d . . .
C2C C 0.4136(5) 0.2261(2) 0.8315(4) 0.0366(11) Uani 1 1 d . . .
C3C C 0.4957(6) 0.1761(2) 0.7785(4) 0.0467(13) Uani 1 1 d . . .
H3C H 0.4296 0.1463 0.7433 0.056 Uiso 1 1 calc R . .
C4C C 0.5891(6) 0.1452(2) 0.8732(5) 0.0565(15) Uani 1 1 d . . .
H4E H 0.5322 0.1252 0.9283 0.068 Uiso 1 1 calc R . .
H4F H 0.6428 0.1146 0.8362 0.068 Uiso 1 1 calc R . .
C5C C 0.6847(6) 0.1869(3) 0.9399(5) 0.0594(15) Uani 1 1 d . . .
H5E H 0.7489 0.2035 0.8868 0.071 Uiso 1 1 calc R . .
H5F H 0.7384 0.1651 1.0026 0.071 Uiso 1 1 calc R . .
C6C C 0.6081(6) 0.2371(2) 0.9938(5) 0.0515(13) Uani 1 1 d . . .
H6E H 0.5536 0.2215 1.0555 0.062 Uiso 1 1 calc R . .
H6F H 0.6736 0.2663 1.0296 0.062 Uiso 1 1 calc R . .
C7C C 0.3150(5) 0.2024(2) 0.9189(4) 0.0409(12) Uani 1 1 d . . .
H7C H 0.3648 0.1737 0.9731 0.049 Uiso 1 1 calc R . .
O8C O -0.0277(4) 0.1593(2) 0.7894(4) 0.0757(13) Uani 1 1 d . . .
C9C C 0.0645(6) 0.1995(3) 0.8306(5) 0.0551(14) Uani 1 1 d . . .
H9C H 0.0468 0.2405 0.8366 0.066 Uiso 1 1 calc R . .
C10C C 0.1876(6) 0.1733(2) 0.8629(4) 0.0512(14) Uani 1 1 d . . .
C11C C 0.1662(6) 0.1116(3) 0.8429(4) 0.0554(15) Uani 1 1 d . . .
C12C C 0.0390(7) 0.1048(3) 0.8000(5) 0.0651(17) Uani 1 1 d . . .
H12C H -0.0020 0.0680 0.7790 0.078 Uiso 1 1 calc R . .
C13C C 0.3337(6) 0.2620(3) 0.7368(4) 0.0495(13) Uani 1 1 d . . .
H13G H 0.2606 0.2836 0.7711 0.074 Uiso 1 1 calc R . .
H13H H 0.2941 0.2355 0.6757 0.074 Uiso 1 1 calc R . .
H13I H 0.3948 0.2901 0.7028 0.074 Uiso 1 1 calc R . .
C14C C 0.5797(6) 0.2003(3) 0.6795(5) 0.0562(15) Uani 1 1 d . . .
H14G H 0.5173 0.2153 0.6154 0.084 Uiso 1 1 calc R . .
H14H H 0.6352 0.1685 0.6506 0.084 Uiso 1 1 calc R . .
H14I H 0.6392 0.2322 0.7104 0.084 Uiso 1 1 calc R . .
C15C C 0.2657(7) 0.0627(3) 0.8709(6) 0.0684(18) Uani 1 1 d . . .
H15J H 0.2201 0.0247 0.8567 0.103 Uiso 1 1 calc R . .
H15K H 0.3008 0.0654 0.9531 0.103 Uiso 1 1 calc R . .
H15L H 0.3414 0.0661 0.8211 0.103 Uiso 1 1 calc R . .
O1D O 0.3978(4) 0.49338(15) 1.0814(3) 0.0531(10) Uani 1 1 d . . .
O2D O 0.2453(3) 0.37166(15) 1.0033(3) 0.0393(8) Uani 1 1 d . . .
H2D H 0.252(6) 0.337(3) 0.985(5) 0.059 Uiso 1 1 d . . .
C1D C 0.3818(5) 0.47401(18) 0.9819(4) 0.0361(11) Uani 1 1 d . . .
C2D C 0.2396(5) 0.4688(2) 0.9197(4) 0.0329(10) Uani 1 1 d . . .
C3D C 0.2424(5) 0.5010(2) 0.8000(4) 0.0458(12) Uani 1 1 d . . .
H3D H 0.1543 0.4927 0.7531 0.055 Uiso 1 1 calc R . .
C4D C 0.3565(7) 0.4802(3) 0.7305(5) 0.0634(18) Uani 1 1 d . . .
H4G H 0.3393 0.4387 0.7070 0.076 Uiso 1 1 calc R . .
H4H H 0.3565 0.5041 0.6584 0.076 Uiso 1 1 calc R . .
C5D C 0.4936(6) 0.4843(2) 0.7960(6) 0.0661(19) Uani 1 1 d . . .
H5G H 0.5195 0.5263 0.8052 0.079 Uiso 1 1 calc R . .
H5H H 0.5616 0.4648 0.7503 0.079 Uiso 1 1 calc R . .
C6D C 0.4961(5) 0.4558(2) 0.9154(5) 0.0499(14) Uani 1 1 d . . .
H6G H 0.4937 0.4125 0.9058 0.060 Uiso 1 1 calc R . .
H6H H 0.5828 0.4661 0.9608 0.060 Uiso 1 1 calc R . .
C7D C 0.2109(5) 0.4020(2) 0.8965(4) 0.0357(11) Uani 1 1 d . . .
H7D H 0.2770 0.3886 0.8406 0.043 Uiso 1 1 calc R . .
O8D O -0.0920(4) 0.3675(2) 0.7001(3) 0.0677(11) Uani 1 1 d . . .
C9D C 0.0387(5) 0.3810(2) 0.7240(5) 0.0503(13) Uani 1 1 d . . .
H9D H 0.1018 0.3858 0.6666 0.060 Uiso 1 1 calc R . .
C10D C 0.0709(5) 0.3874(2) 0.8416(4) 0.0433(12) Uani 1 1 d . . .
C11D C -0.0510(5) 0.3763(3) 0.8937(5) 0.0532(14) Uani 1 1 d . . .
C12D C -0.1464(6) 0.3637(3) 0.8070(6) 0.0599(15) Uani 1 1 d . . .
H12D H -0.2381 0.3536 0.8175 0.072 Uiso 1 1 calc R . .
C13D C 0.1336(5) 0.4953(2) 0.9934(5) 0.0518(13) Uani 1 1 d . . .
H13J H 0.1256 0.4707 1.0627 0.078 Uiso 1 1 calc R . .
H13K H 0.0454 0.4970 0.9473 0.078 Uiso 1 1 calc R . .
H13L H 0.1617 0.5352 1.0178 0.078 Uiso 1 1 calc R . .
C14D C 0.2550(6) 0.5689(2) 0.8160(5) 0.0559(15) Uani 1 1 d . . .
H14J H 0.3436 0.5784 0.8568 0.084 Uiso 1 1 calc R . .
H14K H 0.1822 0.5830 0.8620 0.084 Uiso 1 1 calc R . .
H14L H 0.2470 0.5880 0.7393 0.084 Uiso 1 1 calc R . .
C15D C -0.0790(7) 0.3742(4) 1.0201(5) 0.079(2) Uani 1 1 d . . .
H15M H -0.1743 0.3631 1.0263 0.119 Uiso 1 1 calc R . .
H15N H -0.0621 0.4132 1.0553 0.119 Uiso 1 1 calc R . .
H15O H -0.0191 0.3452 1.0611 0.119 Uiso 1 1 calc R . .

loop_
_atom_site_aniso_label
_atom_site_aniso_U_11
_atom_site_aniso_U_22
_atom_site_aniso_U_33
_atom_site_aniso_U_23
_atom_site_aniso_U_13
_atom_site_aniso_U_12
O1A 0.0455(19) 0.0431(18) 0.0305(18) 0.0045(15) 0.0092(15) 0.0040(15)
O2A 0.052(2) 0.0381(18) 0.0272(18) 0.0059(15) 0.0041(15) -0.0009(16)
C1A 0.036(2) 0.029(2) 0.031(3) 0.002(2) 0.005(2) -0.0002(19)
C2A 0.038(3) 0.038(2) 0.029(2) -0.004(2) 0.003(2) -0.005(2)
C3A 0.045(3) 0.037(2) 0.028(2) 0.003(2) 0.009(2) -0.006(2)
C4A 0.045(3) 0.039(3) 0.031(3) 0.007(2) 0.007(2) 0.003(2)
C5A 0.053(3) 0.037(2) 0.031(3) 0.008(2) -0.007(2) 0.003(2)
C6A 0.036(3) 0.035(2) 0.038(3) 0.001(2) 0.000(2) -0.003(2)
C7A 0.034(3) 0.044(3) 0.025(2) 0.001(2) 0.0023(19) -0.002(2)
O8A 0.046(2) 0.129(4) 0.056(3) 0.013(3) -0.013(2) 0.031(3)
C9A 0.046(3) 0.093(5) 0.045(3) 0.008(3) 0.001(3) 0.023(3)
C10A 0.039(3) 0.050(3) 0.034(3) 0.003(2) -0.002(2) 0.003(2)
C11A 0.035(3) 0.063(3) 0.044(3) 0.007(3) 0.006(2) 0.011(2)
C12A 0.036(3) 0.083(4) 0.060(4) 0.009(3) 0.010(3) 0.017(3)
C13A 0.045(3) 0.054(3) 0.040(3) -0.004(2) -0.003(2) -0.012(2)
C14A 0.048(3) 0.044(3) 0.047(3) 0.000(2) 0.011(2) -0.007(2)
C15A 0.057(4) 0.098(5) 0.034(3) 0.010(3) 0.011(3) 0.016(3)
O1B 0.048(2) 0.0317(18) 0.058(2) 0.0015(16) 0.0014(17) 0.0045(15)
O2B 0.0463(19) 0.053(2) 0.0225(16) 0.0083(16) -0.0013(15) 0.0067(16)
C1B 0.039(3) 0.031(2) 0.035(3) -0.004(2) -0.011(2) 0.002(2)
C2B 0.051(3) 0.036(2) 0.024(2) 0.002(2) -0.006(2) 0.009(2)
C3B 0.068(4) 0.035(3) 0.037(3) -0.005(2) -0.008(3) 0.006(2)
C4B 0.074(4) 0.039(3) 0.055(4) -0.005(3) -0.018(3) -0.009(3)
C5B 0.064(4) 0.058(3) 0.053(3) 0.007(3) -0.001(3) -0.019(3)
C6B 0.050(3) 0.041(3) 0.041(3) -0.001(2) 0.003(2) -0.001(2)
C7B 0.053(3) 0.040(3) 0.021(3) -0.007(3) -0.004(3) 0.010(3)
O8B 0.045(3) 0.044(3) 0.054(3) 0.001(2) 0.011(2) 0.001(2)
C9B 0.045(4) 0.038(3) 0.040(4) 0.000(3) 0.001(4) -0.001(3)
C10B 0.036(3) 0.034(3) 0.027(3) 0.000(2) -0.004(2) 0.000(2)
C11B 0.039(3) 0.032(2) 0.027(3) 0.004(2) 0.000(2) 0.006(2)
C12B 0.041(4) 0.040(3) 0.038(3) -0.004(3) 0.003(3) 0.001(3)
C15B 0.046(4) 0.033(3) 0.060(5) 0.004(4) 0.001(4) -0.006(4)
C7E 0.051(5) 0.043(5) 0.023(5) -0.009(5) -0.005(4) 0.013(5)
O8E 0.047(4) 0.037(3) 0.044(5) -0.004(4) -0.002(4) 0.014(3)
C9E 0.044(5) 0.037(4) 0.031(5) -0.002(5) -0.002(4) 0.009(4)
C10E 0.042(4) 0.039(4) 0.028(4) -0.005(4) -0.001(3) 0.006(3)
C11E 0.042(4) 0.041(3) 0.033(4) -0.003(3) -0.001(3) 0.006(3)
C12E 0.045(5) 0.042(4) 0.041(4) -0.002(4) 0.003(4) 0.012(4)
C15E 0.041(8) 0.057(6) 0.041(8) -0.010(7) 0.005(8) -0.003(6)
C13B 0.054(3) 0.060(3) 0.028(3) 0.010(2) 0.000(2) 0.012(3)
C14B 0.075(4) 0.047(3) 0.042(3) -0.009(2) -0.022(3) 0.000(3)
O1C 0.073(2) 0.0310(19) 0.066(3) 0.0019(17) 0.021(2) -0.0001(17)
O2C 0.082(3) 0.0358(18) 0.0243(18) 0.0043(15) 0.0133(17) 0.0007(17)
C1C 0.050(3) 0.033(3) 0.036(3) 0.001(2) 0.010(2) 0.001(2)
C2C 0.047(3) 0.037(3) 0.024(2) 0.003(2) -0.001(2) 0.005(2)
C3C 0.073(4) 0.036(3) 0.031(3) -0.008(2) -0.001(2) 0.002(3)
C4C 0.082(4) 0.036(3) 0.051(3) -0.001(3) 0.006(3) 0.021(3)
C5C 0.057(3) 0.061(4) 0.058(4) 0.001(3) -0.009(3) 0.013(3)
C6C 0.055(3) 0.055(3) 0.043(3) -0.015(3) -0.006(3) 0.002(3)
C7C 0.061(3) 0.036(2) 0.025(2) 0.003(2) -0.004(2) -0.003(2)
O8C 0.059(3) 0.114(4) 0.053(3) 0.013(3) -0.007(2) -0.014(3)
C9C 0.061(4) 0.068(4) 0.035(3) 0.002(3) -0.005(3) -0.004(3)
C10C 0.068(4) 0.058(3) 0.029(3) 0.001(3) 0.008(3) 0.001(3)
C11C 0.075(4) 0.060(4) 0.031(3) -0.008(3) 0.007(3) -0.016(3)
C12C 0.078(4) 0.081(5) 0.036(3) 0.005(3) 0.002(3) -0.016(4)
C13C 0.058(3) 0.065(3) 0.026(3) 0.014(2) 0.009(2) 0.007(3)
C14C 0.077(4) 0.052(3) 0.041(3) -0.013(3) 0.011(3) -0.002(3)
C15C 0.088(5) 0.049(3) 0.070(4) -0.013(3) 0.015(4) 0.013(3)
O1D 0.084(3) 0.0361(18) 0.035(2) 0.0003(16) -0.0202(18) -0.0034(18)
O2D 0.058(2) 0.0370(18) 0.0229(16) 0.0048(15) 0.0020(14) 0.0009(17)
C1D 0.050(3) 0.022(2) 0.035(3) 0.004(2) -0.008(2) 0.002(2)
C2D 0.039(3) 0.034(2) 0.025(2) 0.0008(19) -0.0021(19) 0.003(2)
C3D 0.050(3) 0.045(3) 0.039(3) 0.012(2) -0.011(2) -0.004(2)
C4D 0.105(5) 0.051(3) 0.038(3) 0.003(3) 0.026(3) -0.014(3)
C5D 0.068(4) 0.044(3) 0.092(5) -0.013(3) 0.040(4) -0.010(3)
C6D 0.035(3) 0.034(3) 0.079(4) -0.010(3) -0.006(3) -0.003(2)
C7D 0.043(3) 0.036(2) 0.028(2) 0.006(2) 0.000(2) -0.001(2)
O8D 0.062(3) 0.085(3) 0.053(2) -0.002(2) -0.014(2) -0.003(2)
C9D 0.040(3) 0.058(3) 0.052(3) 0.003(3) -0.003(2) -0.004(3)
C10D 0.037(3) 0.049(3) 0.041(3) 0.004(2) -0.009(2) 0.002(2)
C11D 0.045(3) 0.054(3) 0.060(4) 0.003(3) 0.000(3) -0.005(3)
C12D 0.036(3) 0.067(4) 0.074(4) 0.013(3) -0.006(3) -0.009(3)
C13D 0.053(3) 0.048(3) 0.056(3) 0.002(3) 0.015(3) 0.007(3)
C14D 0.057(3) 0.045(3) 0.063(4) 0.025(3) -0.009(3) 0.009(3)
C15D 0.079(4) 0.103(5) 0.059(4) 0.010(4) 0.021(3) -0.013(4)

loop_
_atom_type_symbol
_atom_type_description
_atom_type_scat_dispersion_real
_atom_type_scat_dispersion_imag
_atom_type_scat_source
C C 0.0033 0.0016 'International Tables Vol C Tables 4.2.6.8 and 6.1.1.4'
H H 0.0000 0.0000 'International Tables Vol C Tables 4.2.6.8 and 6.1.1.4'
O O 0.0106 0.0060 'International Tables Vol C Tables 4.2.6.8 and 6.1.1.4'

loop_
_geom_angle_atom_site_label_1
_geom_angle_atom_site_label_2
_geom_angle_atom_site_label_3
_geom_angle
O1A C1A C6A 120.5(4)
O1A C1A C2A 121.8(4)
C6A C1A C2A 117.8(4)
C1A C2A C13A 109.4(4)
C1A C2A C3A 109.3(4)
C13A C2A C3A 111.0(4)
C1A C2A C7A 107.2(4)
C13A C2A C7A 109.5(4)
C3A C2A C7A 110.4(3)
C4A C3A C14A 109.9(4)
C4A C3A C2A 112.2(4)
C14A C3A C2A 110.7(4)
C5A C4A C3A 112.2(4)
C4A C5A C6A 111.2(4)
C1A C6A C5A 109.8(4)
O2A C7A C10A 110.8(4)
O2A C7A C2A 104.9(3)
C10A C7A C2A 114.2(4)
C9A O8A C12A 105.6(4)
O8A C9A C10A 112.5(5)
C9A C10A C11A 103.2(4)
C9A C10A C7A 126.7(4)
C11A C10A C7A 129.9(4)
C12A C11A C10A 108.1(5)
C12A C11A C15A 125.0(5)
C10A C11A C15A 126.8(5)
C11A C12A O8A 110.6(5)
O1B C1B C6B 121.1(4)
O1B C1B C2B 121.6(4)
C6B C1B C2B 117.2(4)
C13B C2B C1B 110.3(4)
C13B C2B C7B 108.6(6)
C1B C2B C7B 108.1(4)
C13B C2B C7E 113.9(10)
C1B C2B C7E 104.6(7)
C13B C2B C3B 111.4(4)
C1B C2B C3B 105.4(4)
C7B C2B C3B 112.9(5)
C7E C2B C3B 110.7(7)
C4B C3B C14B 111.2(5)
C4B C3B C2B 112.1(4)
C14B C3B C2B 111.9(4)
C5B C4B C3B 113.2(5)
C4B C5B C6B 111.7(5)
C1B C6B C5B 108.8(4)
O2B C7B C10B 102.4(7)
O2B C7B C2B 107.3(6)
C10B C7B C2B 116.4(7)
C9B O8B C12B 104.6(6)
O8B C9B C10B 112.3(7)
C9B C10B C11B 104.7(7)
C9B C10B C7B 129.9(7)
C11B C10B C7B 125.4(6)
C12B C11B C10B 105.7(7)
C12B C11B C15B 125.7(7)
C10B C11B C15B 128.5(6)
C11B C12B O8B 112.6(7)
O2B C7E C10E 124.3(14)
O2B C7E C2B 105.4(11)
C10E C7E C2B 108.4(11)
C9E O8E C12E 104.4(11)
O8E C9E C10E 111.6(13)
C9E C10E C11E 106.6(11)
C9E C10E C7E 132.1(14)
C11E C10E C7E 121.1(13)
C12E C11E C10E 103.7(12)
C12E C11E C15E 127.1(14)
C10E C11E C15E 129.2(13)
C11E C12E O8E 113.6(13)
O1C C1C C6C 120.5(5)
O1C C1C C2C 122.4(5)
C6C C1C C2C 116.9(4)
C1C C2C C13C 109.6(4)
C1C C2C C3C 106.7(4)
C13C C2C C3C 111.6(4)
C1C C2C C7C 107.3(4)
C13C C2C C7C 109.5(4)
C3C C2C C7C 112.1(4)
C4C C3C C2C 111.0(4)
C4C C3C C14C 110.8(5)
C2C C3C C14C 110.8(4)
C5C C4C C3C 112.8(4)
C4C C5C C6C 111.6(5)
C1C C6C C5C 108.6(4)
O2C C7C C10C 108.6(4)
O2C C7C C2C 106.0(4)
C10C C7C C2C 114.7(4)
C9C O8C C12C 105.6(5)
O8C C9C C10C 111.0(6)
C9C C10C C11C 105.3(5)
C9C C10C C7C 127.6(5)
C11C C10C C7C 126.9(5)
C12C C11C C10C 107.3(6)
C12C C11C C15C 125.4(6)
C10C C11C C15C 127.2(6)
C11C C12C O8C 110.8(6)
O1D C1D C6D 122.8(5)
O1D C1D C2D 120.6(4)
C6D C1D C2D 116.6(4)
C13D C2D C1D 110.8(4)
C13D C2D C7D 110.8(4)
C1D C2D C7D 107.6(4)
C13D C2D C3D 111.6(4)
C1D C2D C3D 107.1(4)
C7D C2D C3D 108.8(4)
C4D C3D C14D 108.5(5)
C4D C3D C2D 112.9(4)
C14D C3D C2D 111.5(4)
C5D C4D C3D 113.4(5)
C4D C5D C6D 112.1(4)
C1D C6D C5D 113.3(4)
O2D C7D C10D 113.5(4)
O2D C7D C2D 107.2(4)
C10D C7D C2D 115.6(4)
C9D O8D C12D 105.8(4)
O8D C9D C10D 111.6(5)
C9D C10D C11D 105.4(4)
C9D C10D C7D 124.4(5)
C11D C10D C7D 130.2(5)
C12D C11D C10D 106.9(5)
C12D C11D C15D 122.5(5)
C10D C11D C15D 130.5(5)
C11D C12D O8D 110.3(5)

loop_
_geom_bond_atom_site_label_1
_geom_bond_atom_site_label_2
_geom_bond_distance
O1A C1A 1.212(5)
O2A C7A 1.424(5)
C1A C6A 1.504(6)
C1A C2A 1.516(6)
C2A C13A 1.540(7)
C2A C3A 1.556(6)
C2A C7A 1.571(7)
C3A C4A 1.522(7)
C3A C14A 1.545(7)
C4A C5A 1.502(7)
C5A C6A 1.547(6)
C7A C10A 1.495(7)
O8A C9A 1.327(7)
O8A C12A 1.372(7)
C9A C10A 1.360(7)
C10A C11A 1.432(7)
C11A C12A 1.305(7)
C11A C15A 1.514(7)
O1B C1B 1.214(5)
O2B C7B 1.417(9)
O2B C7E 1.445(15)
C1B C6B 1.505(7)
C1B C2B 1.534(6)
C2B C13B 1.502(7)
C2B C7B 1.550(9)
C2B C7E 1.560(16)
C2B C3B 1.561(7)
C3B C4B 1.518(8)
C3B C14B 1.528(7)
C4B C5B 1.508(8)
C5B C6B 1.539(7)
C7B C10B 1.529(10)
O8B C9B 1.334(11)
O8B C12B 1.371(11)
C9B C10B 1.367(10)
C10B C11B 1.433(9)
C11B C12B 1.324(10)
C11B C15B 1.493(10)
C7E C10E 1.540(14)
O8E C9E 1.338(15)
O8E C12E 1.363(18)
C9E C10E 1.348(16)
C10E C11E 1.434(14)
C11E C12E 1.332(16)
C11E C15E 1.506(16)
O1C C1C 1.213(5)
O2C C7C 1.431(6)
C1C C6C 1.495(7)
C1C C2C 1.523(7)
C2C C13C 1.524(7)
C2C C3C 1.549(6)
C2C C7C 1.551(7)
C3C C4C 1.534(8)
C3C C14C 1.561(8)
C4C C5C 1.501(8)
C5C C6C 1.525(8)
C7C C10C 1.513(8)
O8C C9C 1.344(7)
O8C C12C 1.400(8)
C9C C10C 1.373(8)
C10C C11C 1.432(8)
C11C C12C 1.317(8)
C11C C15C 1.497(9)
O1D C1D 1.223(6)
O2D C7D 1.422(5)
C1D C6D 1.472(7)
C1D C2D 1.523(7)
C2D C13D 1.523(7)
C2D C7D 1.560(6)
C2D C3D 1.560(6)
C3D C4D 1.508(8)
C3D C14D 1.554(7)
C4D C5D 1.492(9)
C5D C6D 1.515(8)
C7D C10D 1.505(7)
O8D C9D 1.329(6)
O8D C12D 1.382(7)
C9D C10D 1.369(7)
C10D C11D 1.408(7)
C11D C12D 1.342(8)
C11D C15D 1.502(8)

loop_
_geom_hbond_atom_site_label_D
_geom_hbond_atom_site_label_H
_geom_hbond_atom_site_label_A
_geom_hbond_distance_DH
_geom_hbond_distance_HA
_geom_hbond_distance_DA
_geom_hbond_angle_DHA
_geom_hbond_site_symmetry_A
O2A H2A O2B 0.86(6) 1.97(6) 2.764(5) 153(5) .
O2B H2B O2D 0.79(6) 1.91(6) 2.685(4) 167(7) 1_554
O2C H2C O2A 0.87(6) 1.87(6) 2.703(5) 159(6) 1_556
O2D H2D O2C 0.82(6) 1.93(6) 2.735(5) 165(6) .
